data_7117219
loop_
_publ_author_name
'Damir A. Safin'
'Amelie Pialat'
'Alicea A. Leitch'
'Nikolay A. Tumanov'
'Ilia Korobkov'
'Yaroslav Filinchuk'
'Jaclyn L. Brusso'
'Muralee Murugesu'

_publ_section_title
;
 Anion-induced Ag^I^ self-assemblies with electron deficient aromatic
 ligands: anion-pi-system interactions as a driving force for templated
 coordination networks
;
_journal_name_full Chem.Commun.
_journal_page_first 9547
_journal_paper_doi 10.1039/C5cc01597A
_journal_volume 51
_journal_year 2015
_chemical_formula_sum 'C40 H27 Ag4 F12 N27 O12 S4'
_chemical_formula_weight 1865.60
_chemical_name_systematic
; 
 ? 
;
_space_group_crystal_system monoclinic
_space_group_IT_number 14
_space_group_name_Hall '-P 2yn'
_space_group_name_H-M_alt 'P 1 21/n 1'
_symmetry_space_group_name_Hall '-P 2yn'
_symmetry_space_group_name_H-M 'P 1 21/n 1'
_atom_sites_solution_hydrogens geom
_audit_creation_method SHELXL-2013
_audit_update_record
;
2014-10-09 deposited with the CCDC.
2015-04-24 downloaded from the CCDC.
;
_cell_angle_alpha 90
_cell_angle_beta 90.1374(16)
_cell_angle_gamma 90
_cell_formula_units_Z 4
_cell_length_a 10.6023(8)
_cell_length_b 18.0069(15)
_cell_length_c 33.316(3)
_cell_measurement_reflns_used 9317
_cell_measurement_temperature 200(2)
_cell_measurement_theta_max 28.17
_cell_measurement_theta_min 2.23
_cell_volume 6360.5(9)
_computing_cell_refinement 'APEX II, Bruker (2009)'
_computing_data_collection 'APEX II, Bruker (2009)'
_computing_data_reduction 'XPREP, Bruker (2009)'
_computing_molecular_graphics 'SHELXTL, Bruker (2004)'
_computing_publication_material 'SHELXTL, Bruker (2004)'
_computing_structure_refinement 'SHELXL-2013 (Sheldrick, 2013)'
_computing_structure_solution 'SHELXS-03 (Sheldrick, 2003)'
_diffrn_ambient_temperature 200(2)
_diffrn_measured_fraction_theta_full 0.992
_diffrn_measured_fraction_theta_max 0.991
_diffrn_measurement_device_type 'Bruker APEX-II CCD'
_diffrn_measurement_method '\f and \w scans'
_diffrn_radiation_type MoK\a
_diffrn_radiation_wavelength 0.71073
_diffrn_reflns_av_R_equivalents 0.0483
_diffrn_reflns_av_unetI/netI 0.0426
_diffrn_reflns_laue_measured_fraction_full 0.992
_diffrn_reflns_laue_measured_fraction_max 0.991
_diffrn_reflns_limit_h_max 14
_diffrn_reflns_limit_h_min -13
_diffrn_reflns_limit_k_max 22
_diffrn_reflns_limit_k_min -24
_diffrn_reflns_limit_l_max 44
_diffrn_reflns_limit_l_min -44
_diffrn_reflns_number 72137
_diffrn_reflns_point_group_measured_fraction_full 0.992
_diffrn_reflns_point_group_measured_fraction_max 0.991
_diffrn_reflns_theta_full 25.242
_diffrn_reflns_theta_max 28.356
_diffrn_reflns_theta_min 1.665
_exptl_absorpt_coefficient_mu 1.458
_exptl_absorpt_correction_T_max 0.7457
_exptl_absorpt_correction_T_min 0.6310
_exptl_absorpt_correction_type multi-scan
_exptl_absorpt_process_details 'SADABS, Bruker (2003)'
_exptl_crystal_colour green
_exptl_crystal_density_diffrn 1.948
_exptl_crystal_density_meas ?
_exptl_crystal_description block
_exptl_crystal_F_000 3648
_exptl_crystal_size_max 0.310
_exptl_crystal_size_mid 0.170
_exptl_crystal_size_min 0.150
_refine_diff_density_max 4.989
_refine_diff_density_min -2.994
_refine_diff_density_rms 0.248
_refine_ls_extinction_coef .
_refine_ls_extinction_method none
_refine_ls_goodness_of_fit_ref 1.092
_refine_ls_hydrogen_treatment constr
_refine_ls_matrix_type full
_refine_ls_number_parameters 895
_refine_ls_number_reflns 15741
_refine_ls_number_restraints 396
_refine_ls_restrained_S_all 1.092
_refine_ls_R_factor_all 0.1141
_refine_ls_R_factor_gt 0.0879
_refine_ls_shift/su_max 0.000
_refine_ls_shift/su_mean 0.000
_refine_ls_structure_factor_coef Fsqd
_refine_ls_weighting_details 'w=1/[\s^2^(Fo^2^)+(0.1395P)^2^+81.9023P] where P=(Fo^2^+2Fc^2^)/3'
_refine_ls_weighting_scheme calc
_refine_ls_wR_factor_gt 0.2606
_refine_ls_wR_factor_ref 0.2810
_reflns_Friedel_coverage 0.000
_reflns_friedel_fraction_full .
_reflns_friedel_fraction_max .
_reflns_number_gt 11570
_reflns_number_total 15741
_reflns_threshold_expression 'I > 2\s(I)'
_cod_data_source_file c5cc01597a2.cif
_cod_data_source_block mm436
_cod_depositor_comments
;
The following automatic conversions were performed:

'_exptl_crystal_density_meas' value 'n/a' was changed to '?' - the
value is perceived as not measured.

Automatic conversion script
Id: cif_fix_values 3392 2015-05-12 13:50:21Z andrius 
;
_cod_database_code 7117219
_shelx_space_group_comment
; 
The symmetry employed for this shelxl refinement is uniquely defined 
by the following loop, which should always be used as a source of 
symmetry information in preference to the above space-group names. 
They are only intended as comments. 
;
_shelx_estimated_absorpt_t_min 0.661
_shelx_estimated_absorpt_t_max 0.811
_shelxl_version_number 2013-4

loop_
_space_group_symop_operation_xyz
'x, y, z'
'-x+1/2, y+1/2, -z+1/2'
'-x, -y, -z'
'x-1/2, -y-1/2, z-1/2'

loop_
_atom_site_label
_atom_site_type_symbol
_atom_site_fract_x
_atom_site_fract_y
_atom_site_fract_z
_atom_site_U_iso_or_equiv
_atom_site_adp_type
_atom_site_occupancy
_atom_site_site_symmetry_order
_atom_site_calc_flag
_atom_site_refinement_flags_posn
_atom_site_refinement_flags_adp
_atom_site_refinement_flags_occupancy
_atom_site_disorder_assembly
_atom_site_disorder_group
Ag1 Ag -0.16568(6) 0.37251(4) 0.31124(2) 0.02810(17) Uani 1 1 d . . . . .
Ag2 Ag -0.16167(6) 0.38077(4) 0.18279(2) 0.02464(17) Uani 1 1 d . . . . .
Ag3 Ag 0.33376(6) 0.17675(4) 0.30621(2) 0.03053(18) Uani 1 1 d . . . . .
Ag4 Ag 0.33882(6) 0.17534(4) 0.17852(2) 0.02573(17) Uani 1 1 d . . . . .
S1 S 0.1838(5) 0.6731(2) 0.01251(9) 0.0817(13) Uani 1 1 d . U . . .
S2 S -0.3082(3) 0.60985(19) 0.31577(11) 0.0547(8) Uani 1 1 d . U . . .
S3 S 0.2997(3) 0.45030(17) 0.19346(10) 0.0466(6) Uani 1 1 d . U . . .
S4 S 0.3044(3) 0.12955(18) -0.00663(7) 0.0434(6) Uani 1 1 d . U . . .
F1 F 0.1681(13) 0.5513(7) -0.0269(3) 0.113(4) Uani 1 1 d . U . . .
F2 F -0.0044(17) 0.5932(11) 0.0020(5) 0.155(5) Uani 1 1 d . U . . .
F3 F 0.1526(15) 0.5390(7) 0.0363(3) 0.126(4) Uani 1 1 d . U . . .
F4 F -0.3330(13) 0.6774(7) 0.3840(4) 0.118(4) Uani 1 1 d . U . . .
F5 F -0.2432(12) 0.5764(8) 0.3889(4) 0.118(4) Uani 1 1 d . U . . .
F6 F -0.4417(12) 0.5817(8) 0.3788(4) 0.117(4) Uani 1 1 d . U . . .
F7 F 0.3171(12) 0.3880(6) 0.1232(3) 0.100(3) Uani 1 1 d . U . . .
F8 F 0.4212(12) 0.4877(8) 0.1290(3) 0.116(4) Uani 1 1 d . U . . .
F9 F 0.2257(12) 0.4891(7) 0.1224(3) 0.111(4) Uani 1 1 d . U . . .
F10 F 0.0646(8) 0.1452(6) 0.0058(3) 0.089(3) Uani 1 1 d . . . . .
F11 F 0.1524(9) 0.0549(8) 0.0387(3) 0.103(4) Uani 1 1 d . . . . .
F12 F 0.1145(9) 0.0442(6) -0.0245(3) 0.084(3) Uani 1 1 d . . . . .
O1 O 0.1572(10) 0.7079(6) -0.0236(2) 0.067(2) Uani 1 1 d . U . . .
O2 O 0.1410(11) 0.6994(6) 0.0486(3) 0.072(3) Uani 1 1 d . U . . .
O3 O 0.3312(15) 0.6530(11) 0.0154(4) 0.120(4) Uani 1 1 d . U . . .
O4 O -0.4132(10) 0.6478(6) 0.3001(3) 0.073(3) Uani 1 1 d . U . . .
O5 O -0.3110(10) 0.5294(6) 0.3065(4) 0.074(3) Uani 1 1 d . U . . .
O6 O -0.1889(11) 0.6412(7) 0.3110(4) 0.090(3) Uani 1 1 d . U . . .
O7 O 0.3010(9) 0.5279(6) 0.2058(3) 0.070(3) Uani 1 1 d . U . . .
O8 O 0.1773(9) 0.4178(6) 0.1976(3) 0.072(3) Uani 1 1 d . U . . .
O9 O 0.4085(10) 0.4110(6) 0.2068(3) 0.077(3) Uani 1 1 d . U . . .
O10 O 0.2863(9) 0.1658(5) -0.0440(2) 0.058(2) Uani 1 1 d . U . . .
O11 O 0.3298(9) 0.1751(6) 0.0269(2) 0.060(2) Uani 1 1 d . U . . .
O12 O 0.3829(10) 0.0656(6) -0.0078(3) 0.067(2) Uani 1 1 d . U . . .
N1 N -0.0230(6) 0.2960(4) 0.2631(2) 0.0240(14) Uani 1 1 d . . . . .
N2 N -0.0148(6) 0.3023(4) 0.22377(19) 0.0227(13) Uani 1 1 d . . . . .
N3 N 0.1668(6) 0.2263(4) 0.2226(2) 0.0249(14) Uani 1 1 d . . . . .
N4 N 0.1602(6) 0.2194(4) 0.2624(2) 0.0260(14) Uani 1 1 d . . . . .
N5 N -0.0445(8) 0.2721(5) 0.3430(2) 0.0344(17) Uani 1 1 d . . . . .
N6 N 0.1411(7) 0.2005(5) 0.3424(2) 0.0328(17) Uani 1 1 d . . . . .
N7 N -0.0012(7) 0.3181(5) 0.1425(2) 0.0317(17) Uani 1 1 d . . . . .
N8 N 0.1632(7) 0.2277(5) 0.1419(2) 0.0338(17) Uani 1 1 d . . . . .
N9 N 0.4771(6) 0.2594(4) 0.2593(2) 0.0249(14) Uani 1 1 d . . . . .
N10 N 0.4850(7) 0.2532(4) 0.2205(2) 0.0261(14) Uani 1 1 d . . . . .
N11 N 0.6668(7) 0.3284(5) 0.2210(2) 0.0283(15) Uani 1 1 d . . . . .
N12 N 0.6592(7) 0.3343(4) 0.2603(2) 0.0269(15) Uani 1 1 d . . . . .
N13 N 0.4424(7) 0.2867(4) 0.3385(2) 0.0310(16) Uani 1 1 d . . . . .
N14 N 0.6351(7) 0.3542(5) 0.3404(2) 0.0325(17) Uani 1 1 d . . . . .
N15 N 0.4950(7) 0.2473(5) 0.1389(2) 0.0345(18) Uani 1 1 d . . . . .
N16 N 0.6629(8) 0.3338(5) 0.1395(2) 0.0369(19) Uani 1 1 d . . . . .
N17 N 0.4442(7) 0.0840(4) 0.2638(2) 0.0239(14) Uani 1 1 d . . . . .
N18 N 0.4312(7) 0.0755(4) 0.2246(2) 0.0258(14) Uani 1 1 d . . . . .
N19 N 0.5631(7) -0.0299(4) 0.22612(19) 0.0246(14) Uani 1 1 d . . . . .
N20 N 0.5755(7) -0.0232(4) 0.2653(2) 0.0255(14) Uani 1 1 d . . . . .
N21 N 0.4799(8) 0.1010(4) 0.3439(2) 0.0314(16) Uani 1 1 d . . . . .
N22 N 0.6258(8) 0.0024(5) 0.3434(2) 0.0341(18) Uani 1 1 d . . . . .
N23 N 0.4065(8) 0.0632(4) 0.1445(2) 0.0322(17) Uani 1 1 d . . . . .
N24 N 0.5474(8) -0.0405(5) 0.1452(2) 0.0321(17) Uani 1 1 d . . . . .
N25 N 0.2889(12) -0.1076(8) 0.1968(5) 0.075(4) Uani 1 1 d . U . . .
N26 N 0.7307(11) 0.1670(7) 0.2982(5) 0.081(4) Uani 1 1 d . U . . .
N27 N 0.296(2) -0.1372(14) 0.0628(6) 0.136(8) Uani 1 1 d . U . . .
C1 C 0.0649(7) 0.2527(5) 0.2810(2) 0.0224(15) Uani 1 1 d . . . . .
C2 C 0.0776(7) 0.2665(5) 0.2046(2) 0.0228(15) Uani 1 1 d . . . . .
C3 C 0.0546(8) 0.2417(5) 0.3252(2) 0.0243(16) Uani 1 1 d . . . . .
C4 C -0.0593(11) 0.2584(6) 0.3821(3) 0.044(2) Uani 1 1 d . . . . .
H4A H -0.1300 0.2779 0.3960 0.053 Uiso 1 1 calc R U . . .
C5 C 0.0299(11) 0.2152(7) 0.4024(3) 0.049(3) Uani 1 1 d . . . . .
H5A H 0.0214 0.2060 0.4303 0.058 Uiso 1 1 calc R U . . .
C6 C 0.1277(11) 0.1870(7) 0.3819(3) 0.042(2) Uani 1 1 d . . . . .
H6A H 0.1882 0.1572 0.3954 0.051 Uiso 1 1 calc R U . . .
C7 C 0.0796(8) 0.2714(5) 0.1603(2) 0.0283(18) Uani 1 1 d . . . . .
C8 C 0.0061(11) 0.3229(7) 0.1031(3) 0.046(3) Uani 1 1 d . . . . .
H8A H -0.0452 0.3584 0.0897 0.055 Uiso 1 1 calc R U . . .
C9 C 0.0840(11) 0.2792(8) 0.0807(3) 0.050(3) Uani 1 1 d . . . . .
H9A H 0.0842 0.2816 0.0522 0.060 Uiso 1 1 calc R U . . .
C10 C 0.1618(10) 0.2319(7) 0.1012(3) 0.044(3) Uani 1 1 d . . . . .
H10A H 0.2170 0.2007 0.0863 0.053 Uiso 1 1 calc R U . . .
C11 C 0.5628(8) 0.3017(5) 0.2784(2) 0.0234(16) Uani 1 1 d . . . . .
C12 C 0.5763(7) 0.2918(4) 0.2015(2) 0.0202(15) Uani 1 1 d . . . . .
C13 C 0.5471(8) 0.3138(5) 0.3220(2) 0.0261(17) Uani 1 1 d . . . . .
C14 C 0.4228(10) 0.3035(7) 0.3766(3) 0.043(2) Uani 1 1 d . . . . .
H14A H 0.3489 0.2853 0.3894 0.052 Uiso 1 1 calc R U . . .
C15 C 0.5045(12) 0.3457(8) 0.3980(3) 0.053(3) Uani 1 1 d . . . . .
H15A H 0.4875 0.3585 0.4252 0.063 Uiso 1 1 calc R U . . .
C16 C 0.6131(10) 0.3698(8) 0.3794(3) 0.047(3) Uani 1 1 d . . . . .
H16A H 0.6733 0.3978 0.3942 0.056 Uiso 1 1 calc R U . . .
C17 C 0.5792(7) 0.2902(5) 0.1572(2) 0.0246(16) Uani 1 1 d . . . . .
C18 C 0.4988(9) 0.2467(7) 0.0986(3) 0.041(2) Uani 1 1 d . . . . .
H18A H 0.4424 0.2152 0.0844 0.049 Uiso 1 1 calc R U . . .
C19 C 0.5806(10) 0.2894(7) 0.0777(3) 0.046(3) Uani 1 1 d . . . . .
H19A H 0.5819 0.2890 0.0492 0.056 Uiso 1 1 calc R U . . .
C20 C 0.6620(11) 0.3338(7) 0.0996(3) 0.048(3) Uani 1 1 d . . . . .
H20A H 0.7191 0.3652 0.0857 0.058 Uiso 1 1 calc R U . . .
C21 C 0.5189(8) 0.0347(5) 0.2831(2) 0.0240(16) Uani 1 1 d . . . . .
C22 C 0.4933(8) 0.0207(5) 0.2072(2) 0.0232(15) Uani 1 1 d . . . . .
C23 C 0.5414(8) 0.0455(5) 0.3266(3) 0.0282(17) Uani 1 1 d . . . . .
C24 C 0.5078(13) 0.1141(7) 0.3823(3) 0.051(3) Uani 1 1 d . . . . .
H24A H 0.4635 0.1519 0.3963 0.061 Uiso 1 1 calc R U . . .
C25 C 0.5994(14) 0.0740(8) 0.4022(3) 0.057(3) Uani 1 1 d . . . . .
H25A H 0.6215 0.0850 0.4292 0.069 Uiso 1 1 calc R U . . .
C26 C 0.6573(13) 0.0180(7) 0.3816(3) 0.050(3) Uani 1 1 d . . . . .
H26A H 0.7209 -0.0105 0.3945 0.060 Uiso 1 1 calc R U . . .
C27 C 0.4818(8) 0.0144(5) 0.1622(2) 0.0261(17) Uani 1 1 d . . . . .
C28 C 0.3996(11) 0.0561(6) 0.1041(3) 0.042(2) Uani 1 1 d . . . . .
H28A H 0.3465 0.0893 0.0896 0.051 Uiso 1 1 calc R U . . .
C29 C 0.4644(11) 0.0043(6) 0.0832(3) 0.043(2) Uani 1 1 d . . . . .
H29A H 0.4593 0.0016 0.0548 0.051 Uiso 1 1 calc R U . . .
C30 C 0.5382(10) -0.0443(6) 0.1049(3) 0.040(2) Uani 1 1 d . . . . .
H30A H 0.5840 -0.0816 0.0910 0.048 Uiso 1 1 calc R U . . .
C31 C 0.143(2) 0.5822(11) 0.0059(5) 0.098(4) Uani 1 1 d . U . . .
C32 C -0.3292(17) 0.6087(10) 0.3689(5) 0.078(3) Uani 1 1 d . U . . .
C33 C 0.3165(16) 0.4546(9) 0.1398(5) 0.069(3) Uani 1 1 d . U . . .
C34 C 0.1502(13) 0.0920(9) 0.0041(3) 0.061(4) Uani 1 1 d . . . . .
C35 C 0.2126(11) -0.0618(7) 0.1959(4) 0.055(3) Uani 1 1 d . U . . .
C36 C 0.1215(14) -0.0038(9) 0.1965(6) 0.079(5) Uani 1 1 d . U . . .
H36A H 0.0982 0.0072 0.2243 0.119 Uiso 1 1 calc R U . . .
H36B H 0.0464 -0.0193 0.1815 0.119 Uiso 1 1 calc R U . . .
H36C H 0.1572 0.0408 0.1841 0.119 Uiso 1 1 calc R U . . .
C37 C 0.8063(11) 0.1216(7) 0.2969(5) 0.056(3) Uani 1 1 d . U . . .
C38 C 0.8960(14) 0.0640(10) 0.2932(6) 0.079(5) Uani 1 1 d . U . . .
H38A H 0.8616 0.0182 0.3047 0.119 Uiso 1 1 calc R U . . .
H38B H 0.9732 0.0778 0.3076 0.119 Uiso 1 1 calc R U . . .
H38C H 0.9153 0.0562 0.2648 0.119 Uiso 1 1 calc R U . . .
C39 C 0.296(2) -0.1326(11) 0.0282(7) 0.095(6) Uani 1 1 d . U . . .
C40 C 0.298(2) -0.1253(12) -0.0151(6) 0.104(6) Uani 1 1 d . U . . .
H40A H 0.2829 -0.0734 -0.0225 0.156 Uiso 1 1 calc R U . . .
H40B H 0.2328 -0.1568 -0.0269 0.156 Uiso 1 1 calc R U . . .
H40C H 0.3811 -0.1407 -0.0251 0.156 Uiso 1 1 calc R U . . .

loop_
_atom_site_aniso_label
_atom_site_aniso_U_11
_atom_site_aniso_U_22
_atom_site_aniso_U_33
_atom_site_aniso_U_23
_atom_site_aniso_U_13
_atom_site_aniso_U_12
Ag1 0.0261(3) 0.0346(4) 0.0236(3) 0.0011(2) -0.0005(2) -0.0044(3)
Ag2 0.0241(3) 0.0274(3) 0.0224(3) 0.0009(2) -0.0014(2) -0.0020(2)
Ag3 0.0272(3) 0.0378(4) 0.0266(3) -0.0027(3) -0.0012(2) 0.0070(3)
Ag4 0.0244(3) 0.0291(4) 0.0237(3) -0.0020(2) -0.0022(2) 0.0020(2)
S1 0.150(4) 0.069(2) 0.0265(13) -0.0003(14) 0.0024(18) -0.002(2)
S2 0.0336(14) 0.0517(17) 0.079(2) -0.0035(15) -0.0053(13) 0.0000(12)
S3 0.0341(13) 0.0406(15) 0.0652(17) -0.0009(12) 0.0026(11) 0.0010(11)
S4 0.0426(14) 0.0688(18) 0.0187(10) -0.0050(10) 0.0004(9) 0.0034(12)
F1 0.181(10) 0.089(7) 0.070(5) -0.029(5) 0.026(6) -0.021(7)
F2 0.169(8) 0.179(12) 0.118(9) 0.001(9) 0.010(6) -0.014(7)
F3 0.224(12) 0.078(6) 0.077(6) 0.009(5) 0.017(6) 0.008(7)
F4 0.128(9) 0.102(6) 0.125(8) -0.032(5) -0.011(7) 0.031(6)
F5 0.120(7) 0.136(9) 0.097(7) -0.009(6) -0.020(6) 0.056(7)
F6 0.109(6) 0.143(9) 0.099(7) -0.006(7) 0.019(5) -0.003(6)
F7 0.129(8) 0.084(5) 0.088(6) -0.017(4) 0.004(6) 0.018(5)
F8 0.119(7) 0.141(9) 0.090(7) 0.002(6) 0.034(5) -0.029(6)
F9 0.132(7) 0.129(8) 0.071(6) -0.006(5) -0.009(5) 0.047(6)
F10 0.056(5) 0.115(8) 0.097(7) -0.019(6) 0.005(5) 0.013(5)
F11 0.087(6) 0.172(11) 0.050(5) 0.040(6) -0.003(4) -0.038(7)
F12 0.088(6) 0.084(6) 0.079(6) -0.011(5) -0.029(5) -0.019(5)
O1 0.078(6) 0.088(6) 0.035(4) 0.011(4) 0.007(4) -0.004(5)
O2 0.107(7) 0.069(6) 0.039(4) -0.003(4) 0.009(4) -0.010(5)
O3 0.119(7) 0.161(12) 0.080(8) 0.010(8) -0.005(5) 0.013(6)
O4 0.066(5) 0.068(6) 0.086(6) -0.003(5) -0.008(4) 0.026(4)
O5 0.066(6) 0.052(4) 0.104(7) -0.017(4) -0.009(5) 0.013(4)
O6 0.062(5) 0.078(7) 0.130(9) 0.001(6) 0.000(5) -0.012(5)
O7 0.054(5) 0.058(4) 0.098(7) -0.017(4) 0.006(5) 0.006(4)
O8 0.056(4) 0.063(6) 0.097(7) -0.006(5) 0.014(4) -0.016(4)
O9 0.071(5) 0.076(6) 0.084(6) -0.006(5) -0.002(5) 0.025(5)
O10 0.078(6) 0.071(5) 0.025(3) -0.001(3) 0.005(3) 0.004(4)
O11 0.069(6) 0.080(6) 0.031(3) -0.016(4) -0.003(3) -0.001(4)
O12 0.072(6) 0.080(5) 0.050(5) -0.004(4) 0.002(4) 0.018(5)
N1 0.023(3) 0.029(4) 0.020(3) -0.001(3) -0.002(2) 0.004(3)
N2 0.019(3) 0.029(4) 0.021(3) 0.003(3) 0.000(2) 0.001(3)
N3 0.021(3) 0.033(4) 0.021(3) -0.003(3) -0.003(2) 0.003(3)
N4 0.023(3) 0.031(4) 0.024(3) 0.002(3) -0.003(3) 0.003(3)
N5 0.037(4) 0.039(5) 0.028(4) -0.003(3) 0.005(3) 0.009(4)
N6 0.033(4) 0.040(5) 0.026(4) 0.001(3) -0.001(3) 0.005(3)
N7 0.035(4) 0.036(4) 0.024(3) -0.004(3) -0.003(3) 0.011(3)
N8 0.030(4) 0.045(5) 0.027(4) -0.009(3) 0.001(3) 0.010(3)
N9 0.024(3) 0.027(4) 0.024(3) 0.001(3) 0.001(3) 0.001(3)
N10 0.024(3) 0.032(4) 0.023(3) 0.002(3) 0.003(3) -0.004(3)
N11 0.022(3) 0.040(4) 0.023(3) -0.006(3) -0.002(3) -0.002(3)
N12 0.023(3) 0.034(4) 0.024(3) 0.000(3) 0.000(3) 0.002(3)
N13 0.028(4) 0.032(4) 0.033(4) 0.000(3) 0.004(3) -0.005(3)
N14 0.030(4) 0.044(5) 0.024(3) -0.004(3) -0.006(3) -0.002(3)
N15 0.031(4) 0.049(5) 0.023(3) -0.010(3) -0.003(3) -0.008(4)
N16 0.036(4) 0.052(5) 0.023(4) -0.006(3) 0.002(3) -0.015(4)
N17 0.028(3) 0.022(4) 0.021(3) 0.000(3) 0.000(3) 0.003(3)
N18 0.027(3) 0.026(4) 0.025(3) 0.000(3) -0.004(3) 0.005(3)
N19 0.031(4) 0.025(4) 0.018(3) -0.001(3) -0.001(3) -0.005(3)
N20 0.031(4) 0.024(4) 0.021(3) 0.001(3) -0.001(3) 0.001(3)
N21 0.042(4) 0.029(4) 0.023(3) -0.003(3) 0.002(3) 0.006(3)
N22 0.047(5) 0.036(4) 0.019(3) -0.001(3) -0.004(3) 0.015(4)
N23 0.044(4) 0.030(4) 0.023(3) -0.003(3) -0.010(3) 0.005(3)
N24 0.042(4) 0.034(4) 0.020(3) -0.002(3) -0.002(3) 0.007(3)
N25 0.050(6) 0.068(7) 0.107(10) -0.003(7) -0.006(6) 0.008(5)
N26 0.047(6) 0.054(6) 0.142(13) 0.005(7) 0.004(7) 0.004(5)
N27 0.144(16) 0.159(19) 0.107(9) 0.017(9) 0.021(9) -0.073(15)
C1 0.018(3) 0.025(4) 0.024(4) 0.002(3) -0.004(3) -0.002(3)
C2 0.023(4) 0.026(4) 0.019(3) 0.000(3) 0.002(3) -0.004(3)
C3 0.025(4) 0.027(4) 0.021(4) -0.001(3) 0.000(3) -0.007(3)
C4 0.058(7) 0.046(6) 0.029(5) -0.004(4) 0.008(4) 0.006(5)
C5 0.061(7) 0.063(8) 0.021(4) 0.004(4) 0.001(4) 0.016(6)
C6 0.049(6) 0.053(7) 0.025(4) 0.010(4) -0.009(4) 0.004(5)
C7 0.029(4) 0.040(5) 0.016(3) -0.003(3) -0.003(3) 0.003(4)
C8 0.053(6) 0.058(7) 0.026(4) 0.000(4) -0.009(4) 0.023(5)
C9 0.051(6) 0.080(9) 0.019(4) -0.008(5) -0.005(4) 0.014(6)
C10 0.035(5) 0.067(8) 0.029(5) -0.012(5) 0.002(4) 0.017(5)
C11 0.026(4) 0.026(4) 0.018(3) 0.004(3) -0.001(3) 0.001(3)
C12 0.015(3) 0.023(4) 0.023(4) 0.000(3) 0.000(3) -0.001(3)
C13 0.024(4) 0.033(5) 0.022(4) 0.001(3) -0.002(3) -0.002(3)
C14 0.042(6) 0.056(7) 0.030(5) -0.005(4) 0.005(4) -0.002(5)
C15 0.057(7) 0.075(9) 0.026(5) -0.009(5) 0.007(4) -0.009(6)
C16 0.039(6) 0.076(8) 0.026(5) -0.005(5) -0.004(4) -0.005(5)
C17 0.020(4) 0.028(4) 0.026(4) -0.003(3) -0.003(3) -0.002(3)
C18 0.035(5) 0.065(7) 0.023(4) -0.005(4) -0.002(3) -0.018(5)
C19 0.047(6) 0.069(8) 0.023(4) -0.007(4) 0.001(4) -0.019(5)
C20 0.050(6) 0.071(8) 0.023(4) -0.004(5) 0.006(4) -0.021(6)
C21 0.024(4) 0.028(4) 0.020(3) 0.003(3) -0.003(3) 0.000(3)
C22 0.024(4) 0.022(4) 0.023(4) -0.002(3) -0.002(3) -0.005(3)
C23 0.031(4) 0.028(4) 0.025(4) 0.001(3) 0.003(3) 0.003(3)
C24 0.077(8) 0.050(7) 0.027(5) -0.007(4) 0.001(5) 0.015(6)
C25 0.086(9) 0.062(8) 0.023(5) -0.008(5) -0.014(5) 0.024(7)
C26 0.078(8) 0.042(6) 0.028(5) -0.007(4) -0.018(5) 0.018(6)
C27 0.030(4) 0.027(4) 0.021(4) 0.000(3) -0.003(3) -0.004(3)
C28 0.058(7) 0.045(6) 0.025(4) 0.003(4) -0.015(4) 0.005(5)
C29 0.059(7) 0.049(6) 0.020(4) -0.003(4) -0.009(4) 0.011(5)
C30 0.052(6) 0.044(6) 0.026(4) -0.007(4) -0.003(4) 0.012(5)
C31 0.168(9) 0.073(6) 0.053(5) -0.004(4) 0.014(6) -0.007(6)
C32 0.079(6) 0.077(7) 0.079(6) -0.004(4) -0.003(4) 0.024(5)
C33 0.080(6) 0.062(6) 0.065(5) 0.003(4) 0.012(4) 0.008(5)
C34 0.061(8) 0.091(11) 0.031(5) 0.008(6) -0.013(5) -0.009(7)
C35 0.031(5) 0.051(6) 0.082(9) 0.001(5) -0.006(5) -0.011(4)
C36 0.050(7) 0.064(8) 0.124(14) 0.010(8) -0.001(7) 0.003(6)
C37 0.030(5) 0.042(6) 0.097(10) 0.009(5) 0.001(5) -0.011(4)
C38 0.053(7) 0.074(8) 0.110(13) 0.008(8) 0.000(8) 0.019(7)
C39 0.109(13) 0.073(11) 0.104(9) 0.007(8) 0.020(9) -0.049(10)
C40 0.134(17) 0.078(12) 0.100(10) 0.008(8) 0.021(9) -0.008(12)

loop_
_atom_type_symbol
_atom_type_description
_atom_type_scat_dispersion_real
_atom_type_scat_dispersion_imag
_atom_type_scat_source
C C 0.0033 0.0016 'International Tables Vol C Tables 4.2.6.8 and 6.1.1.4'
H H 0.0000 0.0000 'International Tables Vol C Tables 4.2.6.8 and 6.1.1.4'
N N 0.0061 0.0033 'International Tables Vol C Tables 4.2.6.8 and 6.1.1.4'
O O 0.0106 0.0060 'International Tables Vol C Tables 4.2.6.8 and 6.1.1.4'
F F 0.0171 0.0103 'International Tables Vol C Tables 4.2.6.8 and 6.1.1.4'
S S 0.1246 0.1234 'International Tables Vol C Tables 4.2.6.8 and 6.1.1.4'
Ag Ag -0.8971 1.1015 'International Tables Vol C Tables 4.2.6.8 and 6.1.1.4'

loop_
_geom_angle_atom_site_label_1
_geom_angle_atom_site_label_2
_geom_angle_atom_site_label_3
_geom_angle
_geom_angle_site_symmetry_1
_geom_angle_site_symmetry_3
N14 Ag1 N19 136.2(3) 1_455 2
N14 Ag1 N5 100.8(3) 1_455 .
N19 Ag1 N5 121.5(3) 2 .
N14 Ag1 N24 107.5(3) 1_455 2
N19 Ag1 N24 67.3(2) 2 2
N5 Ag1 N24 87.1(3) . 2
N14 Ag1 N1 134.8(3) 1_455 .
N19 Ag1 N1 78.7(2) 2 .
N5 Ag1 N1 64.6(2) . .
N24 Ag1 N1 113.7(2) 2 .
N14 Ag1 N12 65.9(2) 1_455 1_455
N19 Ag1 N12 100.3(2) 2 1_455
N5 Ag1 N12 117.2(3) . 1_455
N24 Ag1 N12 155.3(3) 2 1_455
N1 Ag1 N12 82.7(2) . 1_455
N22 Ag2 N11 132.2(3) 2 1_455
N22 Ag2 N7 96.4(3) 2 .
N11 Ag2 N7 129.4(3) 1_455 .
N22 Ag2 N16 102.6(3) 2 1_455
N11 Ag2 N16 67.1(2) 1_455 1_455
N7 Ag2 N16 92.6(3) . 1_455
N22 Ag2 N2 128.1(3) 2 .
N11 Ag2 N2 87.7(2) 1_455 .
N7 Ag2 N2 66.8(2) . .
N16 Ag2 N2 125.8(3) 1_455 .
N22 Ag2 N20 65.1(2) 2 2
N11 Ag2 N20 99.9(2) 1_455 2
N7 Ag2 N20 115.2(2) . 2
N16 Ag2 N20 150.0(3) 1_455 2
N2 Ag2 N20 78.3(2) . 2
N6 Ag3 N21 112.5(3) . .
N6 Ag3 N4 67.0(2) . .
N21 Ag3 N4 163.7(3) . .
N6 Ag3 N17 143.5(3) . .
N21 Ag3 N17 67.2(2) . .
N4 Ag3 N17 103.0(2) . .
N6 Ag3 N13 92.0(3) . .
N21 Ag3 N13 86.0(3) . .
N4 Ag3 N13 110.3(3) . .
N17 Ag3 N13 123.6(2) . .
N8 Ag4 N23 108.5(3) . .
N8 Ag4 N15 92.4(3) . .
N23 Ag4 N15 89.3(3) . .
N8 Ag4 N10 122.5(3) . .
N23 Ag4 N10 122.8(3) . .
N15 Ag4 N10 66.0(2) . .
N8 Ag4 N3 66.0(2) . .
N23 Ag4 N3 142.3(3) . .
N15 Ag4 N3 127.2(3) . .
N10 Ag4 N3 85.3(2) . .
N8 Ag4 N18 150.6(3) . .
N23 Ag4 N18 65.3(2) . .
N15 Ag4 N18 115.5(3) . .
N10 Ag4 N18 79.8(2) . .
N3 Ag4 N18 100.5(2) . .
O2 S1 O1 122.5(7) . .
O2 S1 O3 110.4(8) . .
O1 S1 O3 110.5(7) . .
O2 S1 C31 111.0(8) . .
O1 S1 C31 105.7(8) . .
O3 S1 C31 92.3(12) . .
O6 S2 O4 118.6(8) . .
O6 S2 O5 112.9(7) . .
O4 S2 O5 112.5(7) . .
O6 S2 C32 103.5(9) . .
O4 S2 C32 105.8(7) . .
O5 S2 C32 101.2(8) . .
O9 S3 O8 120.1(7) . .
O9 S3 O7 112.4(7) . .
O8 S3 O7 111.9(6) . .
O9 S3 C33 104.5(7) . .
O8 S3 C33 101.8(7) . .
O7 S3 C33 103.8(7) . .
O11 S4 O10 116.9(6) . .
O11 S4 O12 112.5(6) . .
O10 S4 O12 115.2(6) . .
O11 S4 C34 103.5(6) . .
O10 S4 C34 103.0(6) . .
O12 S4 C34 103.5(7) . .
N2 N1 C1 116.2(7) . .
N2 N1 Ag1 127.3(5) . .
C1 N1 Ag1 115.8(5) . .
N1 N2 C2 118.9(7) . .
N1 N2 Ag2 123.3(5) . .
C2 N2 Ag2 117.9(5) . .
N4 N3 C2 117.3(7) . .
N4 N3 Ag4 125.9(5) . .
C2 N3 Ag4 116.7(5) . .
C1 N4 N3 117.6(7) . .
C1 N4 Ag3 115.5(5) . .
N3 N4 Ag3 125.2(5) . .
C3 N5 C4 117.0(8) . .
C3 N5 Ag1 121.8(6) . .
C4 N5 Ag1 119.6(7) . .
C3 N6 C6 117.0(8) . .
C3 N6 Ag3 118.4(6) . .
C6 N6 Ag3 123.2(7) . .
C8 N7 C7 116.3(8) . .
C8 N7 Ag2 124.0(6) . .
C7 N7 Ag2 119.6(6) . .
C7 N8 C10 114.8(8) . .
C7 N8 Ag4 120.7(5) . .
C10 N8 Ag4 122.2(6) . .
N10 N9 C11 118.3(7) . .
N9 N10 C12 118.0(7) . .
N9 N10 Ag4 124.0(5) . .
C12 N10 Ag4 118.0(5) . .
N12 N11 C12 118.6(7) . .
N12 N11 Ag2 122.8(5) . 1_655
C12 N11 Ag2 118.6(5) . 1_655
N11 N12 C11 117.8(7) . .
N11 N12 Ag1 128.6(5) . 1_655
C11 N12 Ag1 111.7(5) . 1_655
C14 N13 C13 116.5(8) . .
C14 N13 Ag3 121.0(7) . .
C13 N13 Ag3 119.4(6) . .
C13 N14 C16 115.8(8) . .
C13 N14 Ag1 121.0(6) . 1_655
C16 N14 Ag1 121.7(7) . 1_655
C17 N15 C18 116.2(8) . .
C17 N15 Ag4 120.5(6) . .
C18 N15 Ag4 123.3(6) . .
C17 N16 C20 116.3(8) . .
C17 N16 Ag2 116.2(6) . 1_655
C20 N16 Ag2 125.5(7) . 1_655
N18 N17 C21 117.0(7) . .
N18 N17 Ag3 126.3(5) . .
C21 N17 Ag3 116.6(5) . .
C22 N18 N17 117.9(7) . .
C22 N18 Ag4 116.9(5) . .
N17 N18 Ag4 123.4(5) . .
N20 N19 C22 117.4(7) . .
N20 N19 Ag1 122.3(5) . 2_545
C22 N19 Ag1 120.3(5) . 2_545
N19 N20 C21 117.8(7) . .
N19 N20 Ag2 129.0(5) . 2_545
C21 N20 Ag2 112.3(5) . 2_545
C23 N21 C24 116.3(9) . .
C23 N21 Ag3 121.0(6) . .
C24 N21 Ag3 122.6(7) . .
C23 N22 C26 116.7(8) . .
C23 N22 Ag2 119.7(6) . 2_545
C26 N22 Ag2 119.9(7) . 2_545
C27 N23 C28 114.3(8) . .
C27 N23 Ag4 121.5(5) . .
C28 N23 Ag4 121.8(7) . .
C27 N24 C30 115.0(8) . .
C27 N24 Ag1 118.9(5) . 2_545
C30 N24 Ag1 126.0(6) . 2_545
N4 C1 N1 125.3(7) . .
N4 C1 C3 117.3(7) . .
N1 C1 C3 117.4(7) . .
N3 C2 N2 124.6(7) . .
N3 C2 C7 118.0(7) . .
N2 C2 C7 117.4(7) . .
N6 C3 N5 126.5(8) . .
N6 C3 C1 117.0(7) . .
N5 C3 C1 116.5(7) . .
N5 C4 C5 119.6(10) . .
C6 C5 C4 119.1(9) . .
C5 C6 N6 120.8(9) . .
N8 C7 N7 126.4(8) . .
N8 C7 C2 115.7(8) . .
N7 C7 C2 117.9(8) . .
N7 C8 C9 122.9(10) . .
C8 C9 C10 117.0(9) . .
N8 C10 C9 122.5(9) . .
N12 C11 N9 123.8(7) . .
N12 C11 C13 118.1(7) . .
N9 C11 C13 118.1(7) . .
N11 C12 N10 122.9(7) . .
N11 C12 C17 118.7(7) . .
N10 C12 C17 118.3(7) . .
N14 C13 N13 126.4(8) . .
N14 C13 C11 116.9(8) . .
N13 C13 C11 116.6(7) . .
N13 C14 C15 122.1(10) . .
C14 C15 C16 118.2(10) . .
N14 C16 C15 120.9(10) . .
N16 C17 N15 126.1(8) . .
N16 C17 C12 116.8(7) . .
N15 C17 C12 117.0(7) . .
N15 C18 C19 122.1(9) . .
C18 C19 C20 117.1(9) . .
N16 C20 C19 122.0(10) . .
N20 C21 N17 124.2(7) . .
N20 C21 C23 117.6(7) . .
N17 C21 C23 118.2(7) . .
N18 C22 N19 125.5(7) . .
N18 C22 C27 116.9(7) . .
N19 C22 C27 117.5(7) . .
N22 C23 N21 126.6(8) . .
N22 C23 C21 116.7(8) . .
N21 C23 C21 116.5(8) . .
N21 C24 C25 121.5(10) . .
C26 C25 C24 117.5(10) . .
N22 C26 C25 121.3(10) . .
N23 C27 N24 128.0(8) . .
N23 C27 C22 116.1(8) . .
N24 C27 C22 115.9(7) . .
C29 C28 N23 123.3(9) . .
C28 C29 C30 117.2(9) . .
N24 C30 C29 122.0(9) . .
F1 C31 F3 113.6(18) . .
F1 C31 F2 101.3(17) . .
F3 C31 F2 102.8(18) . .
F1 C31 S1 118.7(15) . .
F3 C31 S1 117.5(14) . .
F2 C31 S1 98.2(14) . .
F5 C32 F6 110.2(17) . .
F5 C32 F4 104.5(15) . .
F6 C32 F4 102.5(15) . .
F5 C32 S2 115.7(13) . .
F6 C32 S2 111.3(13) . .
F4 C32 S2 111.6(14) . .
F9 C33 F8 106.9(15) . .
F9 C33 F7 104.8(15) . .
F8 C33 F7 107.0(14) . .
F9 C33 S3 113.2(11) . .
F8 C33 S3 112.2(12) . .
F7 C33 S3 112.2(11) . .
F10 C34 F11 109.7(13) . .
F10 C34 F12 107.8(10) . .
F11 C34 F12 107.3(13) . .
F10 C34 S4 111.1(11) . .
F11 C34 S4 110.2(9) . .
F12 C34 S4 110.7(10) . .
N25 C35 C36 177.1(17) . .
N26 C37 C38 176.5(18) . .
N27 C39 C40 178(2) . .

loop_
_geom_bond_atom_site_label_1
_geom_bond_atom_site_label_2
_geom_bond_distance
_geom_bond_site_symmetry_2
Ag1 N14 2.351(8) 1_455
Ag1 N19 2.414(7) 2
Ag1 N5 2.456(8) .
Ag1 N24 2.475(8) 2
Ag1 N1 2.601(7) .
Ag1 N12 2.605(7) 1_455
Ag2 N22 2.388(8) 2
Ag2 N11 2.414(7) 1_455
Ag2 N7 2.445(8) .
Ag2 N16 2.499(8) 1_455
Ag2 N2 2.505(7) .
Ag2 N20 2.609(7) 2
Ag3 N6 2.413(8) .
Ag3 N21 2.415(8) .
Ag3 N4 2.469(7) .
Ag3 N17 2.484(7) .
Ag3 N13 2.530(8) .
Ag4 N8 2.416(8) .
Ag4 N23 2.425(8) .
Ag4 N15 2.484(8) .
Ag4 N10 2.512(7) .
Ag4 N3 2.518(7) .
Ag4 N18 2.557(7) .
S1 O2 1.371(10) .
S1 O1 1.385(9) .
S1 O3 1.606(16) .
S1 C31 1.71(2) .
S2 O6 1.395(12) .
S2 O4 1.405(10) .
S2 O5 1.481(11) .
S2 C32 1.784(18) .
S3 O9 1.423(10) .
S3 O8 1.430(10) .
S3 O7 1.457(10) .
S3 C33 1.798(16) .
S4 O11 1.411(8) .
S4 O10 1.417(8) .
S4 O12 1.421(10) .
S4 C34 1.805(14) .
F1 C31 1.259(19) .
F2 C31 1.58(3) .
F3 C31 1.28(2) .
F4 C32 1.33(2) .
F5 C32 1.269(19) .
F6 C32 1.33(2) .
F7 C33 1.321(18) .
F8 C33 1.311(19) .
F9 C33 1.282(18) .
F10 C34 1.321(18) .
F11 C34 1.332(15) .
F12 C34 1.338(16) .
N1 N2 1.320(9) .
N1 C1 1.352(10) .
N2 C2 1.336(10) .
N3 N4 1.333(9) .
N3 C2 1.333(11) .
N4 C1 1.330(11) .
N5 C3 1.326(11) .
N5 C4 1.334(12) .
N6 C3 1.309(11) .
N6 C6 1.346(12) .
N7 C8 1.319(12) .
N7 C7 1.336(11) .
N8 C7 1.336(11) .
N8 C10 1.359(12) .
N9 N10 1.302(9) .
N9 C11 1.345(11) .
N10 C12 1.350(10) .
N11 N12 1.318(9) .
N11 C12 1.332(10) .
N11 Ag2 2.414(7) 1_655
N12 C11 1.324(11) .
N12 Ag1 2.605(7) 1_655
N13 C14 1.323(12) .
N13 C13 1.332(11) .
N14 C13 1.332(11) .
N14 C16 1.348(12) .
N14 Ag1 2.351(8) 1_655
N15 C17 1.329(11) .
N15 C18 1.343(11) .
N16 C17 1.324(11) .
N16 C20 1.330(12) .
N16 Ag2 2.499(8) 1_655
N17 N18 1.322(9) .
N17 C21 1.352(10) .
N18 C22 1.320(11) .
N19 N20 1.318(9) .
N19 C22 1.332(11) .
N19 Ag1 2.414(7) 2_545
N20 C21 1.340(11) .
N20 Ag2 2.609(7) 2_545
N21 C23 1.326(11) .
N21 C24 1.335(12) .
N22 C23 1.309(11) .
N22 C26 1.344(12) .
N22 Ag2 2.388(8) 2_545
N23 C27 1.325(11) .
N23 C28 1.355(11) .
N24 C27 1.337(12) .
N24 C30 1.347(11) .
N24 Ag1 2.475(8) 2_545
N25 C35 1.155(17) .
N26 C37 1.145(17) .
N27 C39 1.16(3) .
C1 C3 1.491(11) .
C2 C7 1.481(10) .
C4 C5 1.398(15) .
C5 C6 1.343(16) .
C8 C9 1.364(15) .
C9 C10 1.367(16) .
C11 C13 1.478(11) .
C12 C17 1.476(11) .
C14 C15 1.354(16) .
C15 C16 1.380(16) .
C18 C19 1.355(14) .
C19 C20 1.383(14) .
C21 C23 1.481(11) .
C22 C27 1.508(11) .
C24 C25 1.378(17) .
C25 C26 1.368(16) .
C28 C29 1.352(15) .
C29 C30 1.377(14) .
C35 C36 1.42(2) .
C37 C38 1.413(19) .
C39 C40 1.45(3) .

loop_
_geom_torsion_atom_site_label_1
_geom_torsion_atom_site_label_2
_geom_torsion_atom_site_label_3
_geom_torsion_atom_site_label_4
_geom_torsion
_geom_torsion_site_symmetry_1
_geom_torsion_site_symmetry_2
_geom_torsion_site_symmetry_3
_geom_torsion_site_symmetry_4
C1 N1 N2 C2 0.0(11) . . . .
Ag1 N1 N2 C2 169.6(6) . . . .
C1 N1 N2 Ag2 -178.7(5) . . . .
Ag1 N1 N2 Ag2 -9.0(9) . . . .
C2 N3 N4 C1 0.4(11) . . . .
Ag4 N3 N4 C1 177.2(6) . . . .
C2 N3 N4 Ag3 -164.0(6) . . . .
Ag4 N3 N4 Ag3 12.8(10) . . . .
C11 N9 N10 C12 -2.1(11) . . . .
C11 N9 N10 Ag4 178.7(6) . . . .
C12 N11 N12 C11 1.4(12) . . . .
Ag2 N11 N12 C11 -178.2(6) 1_655 . . .
C12 N11 N12 Ag1 164.5(6) . . . 1_655
Ag2 N11 N12 Ag1 -15.1(10) 1_655 . . 1_655
C21 N17 N18 C22 -1.1(11) . . . .
Ag3 N17 N18 C22 -176.9(6) . . . .
C21 N17 N18 Ag4 -165.6(6) . . . .
Ag3 N17 N18 Ag4 18.6(9) . . . .
C22 N19 N20 C21 -1.0(11) . . . .
Ag1 N19 N20 C21 177.3(6) 2_545 . . .
C22 N19 N20 Ag2 166.6(6) . . . 2_545
Ag1 N19 N20 Ag2 -15.0(9) 2_545 . . 2_545
N3 N4 C1 N1 -3.2(13) . . . .
Ag3 N4 C1 N1 162.7(6) . . . .
N3 N4 C1 C3 177.1(7) . . . .
Ag3 N4 C1 C3 -17.0(9) . . . .
N2 N1 C1 N4 3.0(12) . . . .
Ag1 N1 C1 N4 -167.9(7) . . . .
N2 N1 C1 C3 -177.3(7) . . . .
Ag1 N1 C1 C3 11.8(9) . . . .
N4 N3 C2 N2 2.5(12) . . . .
Ag4 N3 C2 N2 -174.6(6) . . . .
N4 N3 C2 C7 -176.8(7) . . . .
Ag4 N3 C2 C7 6.1(10) . . . .
N1 N2 C2 N3 -2.7(12) . . . .
Ag2 N2 C2 N3 176.0(6) . . . .
N1 N2 C2 C7 176.6(7) . . . .
Ag2 N2 C2 C7 -4.7(10) . . . .
C6 N6 C3 N5 0.7(15) . . . .
Ag3 N6 C3 N5 -166.1(7) . . . .
C6 N6 C3 C1 -176.3(9) . . . .
Ag3 N6 C3 C1 17.0(10) . . . .
C4 N5 C3 N6 -1.3(15) . . . .
Ag1 N5 C3 N6 163.9(7) . . . .
C4 N5 C3 C1 175.6(9) . . . .
Ag1 N5 C3 C1 -19.1(10) . . . .
N4 C1 C3 N6 0.6(12) . . . .
N1 C1 C3 N6 -179.1(8) . . . .
N4 C1 C3 N5 -176.7(8) . . . .
N1 C1 C3 N5 3.6(11) . . . .
C3 N5 C4 C5 1.6(16) . . . .
Ag1 N5 C4 C5 -164.0(9) . . . .
N5 C4 C5 C6 -1.4(19) . . . .
C4 C5 C6 N6 0.7(19) . . . .
C3 N6 C6 C5 -0.3(16) . . . .
Ag3 N6 C6 C5 165.7(9) . . . .
C10 N8 C7 N7 -0.9(15) . . . .
Ag4 N8 C7 N7 162.0(8) . . . .
C10 N8 C7 C2 178.7(9) . . . .
Ag4 N8 C7 C2 -18.3(11) . . . .
C8 N7 C7 N8 -2.5(15) . . . .
Ag2 N7 C7 N8 172.6(8) . . . .
C8 N7 C7 C2 177.8(9) . . . .
Ag2 N7 C7 C2 -7.0(11) . . . .
N3 C2 C7 N8 7.4(12) . . . .
N2 C2 C7 N8 -171.9(8) . . . .
N3 C2 C7 N7 -172.9(8) . . . .
N2 C2 C7 N7 7.8(12) . . . .
C7 N7 C8 C9 4.9(18) . . . .
Ag2 N7 C8 C9 -170.0(10) . . . .
N7 C8 C9 C10 -4(2) . . . .
C7 N8 C10 C9 2.2(17) . . . .
Ag4 N8 C10 C9 -160.4(10) . . . .
C8 C9 C10 N8 -0.1(19) . . . .
N11 N12 C11 N9 4.4(13) . . . .
Ag1 N12 C11 N9 -161.4(7) 1_655 . . .
N11 N12 C11 C13 -174.5(8) . . . .
Ag1 N12 C11 C13 19.7(9) 1_655 . . .
N10 N9 C11 N12 -4.0(12) . . . .
N10 N9 C11 C13 174.9(7) . . . .
N12 N11 C12 N10 -7.7(12) . . . .
Ag2 N11 C12 N10 171.9(6) 1_655 . . .
N12 N11 C12 C17 175.2(8) . . . .
Ag2 N11 C12 C17 -5.2(10) 1_655 . . .
N9 N10 C12 N11 8.1(12) . . . .
Ag4 N10 C12 N11 -172.8(6) . . . .
N9 N10 C12 C17 -174.8(7) . . . .
Ag4 N10 C12 C17 4.3(10) . . . .
C16 N14 C13 N13 -1.4(15) . . . .
Ag1 N14 C13 N13 165.1(7) 1_655 . . .
C16 N14 C13 C11 174.5(9) . . . .
Ag1 N14 C13 C11 -19.0(11) 1_655 . . .
C14 N13 C13 N14 2.0(15) . . . .
Ag3 N13 C13 N14 -158.0(8) . . . .
C14 N13 C13 C11 -173.9(9) . . . .
Ag3 N13 C13 C11 26.1(10) . . . .
N12 C11 C13 N14 -2.9(12) . . . .
N9 C11 C13 N14 178.1(8) . . . .
N12 C11 C13 N13 173.3(8) . . . .
N9 C11 C13 N13 -5.6(12) . . . .
C13 N13 C14 C15 -0.2(17) . . . .
Ag3 N13 C14 C15 159.4(10) . . . .
N13 C14 C15 C16 -2(2) . . . .
C13 N14 C16 C15 -1.0(17) . . . .
Ag1 N14 C16 C15 -167.4(10) 1_655 . . .
C14 C15 C16 N14 3(2) . . . .
C20 N16 C17 N15 -0.4(16) . . . .
Ag2 N16 C17 N15 -165.2(7) 1_655 . . .
C20 N16 C17 C12 -177.9(9) . . . .
Ag2 N16 C17 C12 17.2(10) 1_655 . . .
C18 N15 C17 N16 2.3(15) . . . .
Ag4 N15 C17 N16 -176.6(7) . . . .
C18 N15 C17 C12 179.9(9) . . . .
Ag4 N15 C17 C12 1.0(11) . . . .
N11 C12 C17 N16 -8.6(12) . . . .
N10 C12 C17 N16 174.2(8) . . . .
N11 C12 C17 N15 173.6(8) . . . .
N10 C12 C17 N15 -3.6(12) . . . .
C17 N15 C18 C19 -2.4(17) . . . .
Ag4 N15 C18 C19 176.4(9) . . . .
N15 C18 C19 C20 0.7(19) . . . .
C17 N16 C20 C19 -1.6(18) . . . .
Ag2 N16 C20 C19 161.6(10) 1_655 . . .
C18 C19 C20 N16 1(2) . . . .
N19 N20 C21 N17 3.9(12) . . . .
Ag2 N20 C21 N17 -165.7(7) 2_545 . . .
N19 N20 C21 C23 -175.2(7) . . . .
Ag2 N20 C21 C23 15.1(9) 2_545 . . .
N18 N17 C21 N20 -2.8(12) . . . .
Ag3 N17 C21 N20 173.4(6) . . . .
N18 N17 C21 C23 176.3(7) . . . .
Ag3 N17 C21 C23 -7.5(10) . . . .
N17 N18 C22 N19 4.1(13) . . . .
Ag4 N18 C22 N19 169.7(6) . . . .
N17 N18 C22 C27 -177.2(7) . . . .
Ag4 N18 C22 C27 -11.7(9) . . . .
N20 N19 C22 N18 -3.0(12) . . . .
Ag1 N19 C22 N18 178.6(6) 2_545 . . .
N20 N19 C22 C27 178.4(7) . . . .
Ag1 N19 C22 C27 0.0(10) 2_545 . . .
C26 N22 C23 N21 -3.1(16) . . . .
Ag2 N22 C23 N21 155.3(8) 2_545 . . .
C26 N22 C23 C21 172.3(10) . . . .
Ag2 N22 C23 C21 -29.4(11) 2_545 . . .
C24 N21 C23 N22 0.3(16) . . . .
Ag3 N21 C23 N22 177.4(8) . . . .
C24 N21 C23 C21 -175.0(10) . . . .
Ag3 N21 C23 C21 2.1(11) . . . .
N20 C21 C23 N22 7.2(12) . . . .
N17 C21 C23 N22 -172.0(8) . . . .
N20 C21 C23 N21 -177.0(8) . . . .
N17 C21 C23 N21 3.8(12) . . . .
C23 N21 C24 C25 2.7(18) . . . .
Ag3 N21 C24 C25 -174.4(10) . . . .
N21 C24 C25 C26 -3(2) . . . .
C23 N22 C26 C25 2.9(18) . . . .
Ag2 N22 C26 C25 -155.4(11) 2_545 . . .
C24 C25 C26 N22 0(2) . . . .
C28 N23 C27 N24 -1.7(15) . . . .
Ag4 N23 C27 N24 -164.6(7) . . . .
C28 N23 C27 C22 179.4(8) . . . .
Ag4 N23 C27 C22 16.5(11) . . . .
C30 N24 C27 N23 2.6(15) . . . .
Ag1 N24 C27 N23 -175.2(7) 2_545 . . .
C30 N24 C27 C22 -178.6(8) . . . .
Ag1 N24 C27 C22 3.7(10) 2_545 . . .
N18 C22 C27 N23 -2.2(12) . . . .
N19 C22 C27 N23 176.5(8) . . . .
N18 C22 C27 N24 178.8(8) . . . .
N19 C22 C27 N24 -2.5(11) . . . .
C27 N23 C28 C29 -0.5(16) . . . .
Ag4 N23 C28 C29 162.3(9) . . . .
N23 C28 C29 C30 1.6(18) . . . .
C27 N24 C30 C29 -1.2(16) . . . .
Ag1 N24 C30 C29 176.3(8) 2_545 . . .
C28 C29 C30 N24 -0.7(18) . . . .
O2 S1 C31 F1 175.4(18) . . . .
O1 S1 C31 F1 40(2) . . . .
O3 S1 C31 F1 -72(2) . . . .
O2 S1 C31 F3 -41(2) . . . .
O1 S1 C31 F3 -176.4(18) . . . .
O3 S1 C31 F3 72(2) . . . .
O2 S1 C31 F2 67.7(12) . . . .
O1 S1 C31 F2 -67.3(11) . . . .
O3 S1 C31 F2 -179.4(10) . . . .
O6 S2 C32 F5 -54.8(17) . . . .
O4 S2 C32 F5 179.8(15) . . . .
O5 S2 C32 F5 62.3(17) . . . .
O6 S2 C32 F6 178.4(13) . . . .
O4 S2 C32 F6 53.0(15) . . . .
O5 S2 C32 F6 -64.5(13) . . . .
O6 S2 C32 F4 64.5(14) . . . .
O4 S2 C32 F4 -60.9(15) . . . .
O5 S2 C32 F4 -178.4(12) . . . .
O9 S3 C33 F9 -179.6(13) . . . .
O8 S3 C33 F9 54.7(14) . . . .
O7 S3 C33 F9 -61.6(14) . . . .
O9 S3 C33 F8 -58.5(14) . . . .
O8 S3 C33 F8 175.8(12) . . . .
O7 S3 C33 F8 59.4(13) . . . .
O9 S3 C33 F7 62.1(14) . . . .
O8 S3 C33 F7 -63.6(13) . . . .
O7 S3 C33 F7 -180.0(12) . . . .
O11 S4 C34 F10 63.2(10) . . . .
O10 S4 C34 F10 -59.0(10) . . . .
O12 S4 C34 F10 -179.4(8) . . . .
O11 S4 C34 F11 -58.6(13) . . . .
O10 S4 C34 F11 179.2(11) . . . .
O12 S4 C34 F11 58.9(13) . . . .
O11 S4 C34 F12 -177.2(10) . . . .
O10 S4 C34 F12 60.7(11) . . . .
O12 S4 C34 F12 -59.7(11) . . . .
